data_2241885
loop_
_publ_author_name
'Harvey, Miguel Angel'
'Suarez, Sebasti\'an'
'Baggio, Ricardo'

_publ_section_title
;
 Three phenanthroline--metal complexes with topologically similar but
 geometrically different conformations
;
_journal_coeditor_code RZ5195
_journal_issue 11
_journal_name_full 'Acta Crystallographica Section E'
_journal_page_first 1581
_journal_page_last 1586
_journal_paper_doi 10.1107/S2056989016016029
_journal_volume 72
_journal_year 2016
_chemical_formula_iupac '[Zn (S2 O8) (C16 H16 N2)2]'
_chemical_formula_moiety 'C32 H32 N4 O8 S2 Zn'
_chemical_formula_sum 'C32 H32 N4 O8 S2 Zn'
_chemical_formula_weight 730.10
_chemical_name_systematic
Bis(3,4,7,8-tetramethy-1,10-phenanthroline-\k^2^<i>N</i>,<i>N</i>')(peroxodisulfato-\k^2^<i>O</i>,<i>O</i>')zinc(II)
_space_group_crystal_system orthorhombic
_space_group_IT_number 60
_space_group_name_Hall '-P 2n 2ab'
_space_group_name_H-M_alt 'P b c n'
_symmetry_space_group_name_Hall '-P 2n 2ab'
_symmetry_space_group_name_H-M 'P b c n'
_atom_sites_solution_hydrogens geom
_audit_creation_method SHELXL-2014/6
_cell_angle_alpha 90
_cell_angle_beta 90
_cell_angle_gamma 90
_cell_formula_units_Z 4
_cell_length_a 15.6244(2)
_cell_length_b 10.8803(2)
_cell_length_c 17.9446(3)
_cell_measurement_reflns_used 3997
_cell_measurement_temperature 294(2)
_cell_measurement_theta_max 28.12
_cell_measurement_theta_min 3.96
_cell_volume 3050.55(9)
_computing_cell_refinement
;
CrysAlis PRO (Oxford Diffraction, 2009)
;
_computing_data_collection
;
CrysAlis PRO (Oxford Diffraction, 2009)
;
_computing_data_reduction
;
CrysAlis PRO (Oxford Diffraction, 2009)
;
_computing_molecular_graphics
;
SHELXTL (Sheldrick, 2008)
;
_computing_publication_material
;
SHELXL2014  (Sheldrick, 2015) and PLATON (Spek, 2009)
;
_computing_structure_refinement
;
SHELXL2014 (Sheldrick, 2015)
;
_computing_structure_solution
;
SHELXS97 (Sheldrick, 2008)
;
_diffrn_ambient_temperature 294(2)
_diffrn_measured_fraction_theta_full 0.997
_diffrn_measured_fraction_theta_max 0.957
_diffrn_measurement_device_type 'Oxford Diffraction Gemini CCD S Ultra'
_diffrn_measurement_method '\w scans, thick slices'
_diffrn_radiation_type MoK\a
_diffrn_radiation_wavelength 0.71073
_diffrn_reflns_av_R_equivalents 0.0485
_diffrn_reflns_limit_h_max 21
_diffrn_reflns_limit_h_min -21
_diffrn_reflns_limit_k_max 14
_diffrn_reflns_limit_k_min -14
_diffrn_reflns_limit_l_max 23
_diffrn_reflns_limit_l_min -23
_diffrn_reflns_number 63344
_diffrn_reflns_theta_full 25.000
_diffrn_reflns_theta_max 29.287
_diffrn_reflns_theta_min 3.745
_exptl_absorpt_coefficient_mu 1.003
_exptl_absorpt_correction_T_max 0.84
_exptl_absorpt_correction_T_min 0.76
_exptl_absorpt_correction_type multi-scan
_exptl_absorpt_process_details
;
(CrysAlis PRO; Oxford Diffraction, 2009)
;
_exptl_crystal_colour colorless
_exptl_crystal_density_diffrn 1.590
_exptl_crystal_description blocks
_exptl_crystal_F_000 1512
_exptl_crystal_size_max 0.35
_exptl_crystal_size_mid 0.20
_exptl_crystal_size_min 0.16
_refine_diff_density_max 0.467
_refine_diff_density_min -0.534
_refine_ls_extinction_method none
_refine_ls_goodness_of_fit_ref 1.037
_refine_ls_hydrogen_treatment constr
_refine_ls_matrix_type full
_refine_ls_number_parameters 217
_refine_ls_number_reflns 3988
_refine_ls_number_restraints 0
_refine_ls_restrained_S_all 1.037
_refine_ls_R_factor_all 0.0442
_refine_ls_R_factor_gt 0.0332
_refine_ls_shift/su_max 0.000
_refine_ls_shift/su_mean 0.000
_refine_ls_structure_factor_coef Fsqd
_refine_ls_weighting_details 'w=1/[\s^2^(Fo^2^)+(0.0436P)^2^+2.8456P] where P=(Fo^2^+2Fc^2^)/3'
_refine_ls_weighting_scheme calc
_refine_ls_wR_factor_gt 0.0851
_refine_ls_wR_factor_ref 0.0923
_reflns_number_gt 3341
_reflns_number_total 3988
_reflns_threshold_expression I>2\s(I)
_cod_data_source_file rz5195sup1.cif
_cod_data_source_block VI
_cod_database_code 2241885
_shelx_space_group_comment
;
The symmetry employed for this shelxl refinement is uniquely defined
by the following loop, which should always be used as a source of
symmetry information in preference to the above space-group names.
They are only intended as comments.
;
_shelxl_version_number 2014/6

loop_
_space_group_symop_operation_xyz
'x, y, z'
'-x+1/2, -y+1/2, z+1/2'
'-x, y, -z+1/2'
'x+1/2, -y+1/2, -z'
'-x, -y, -z'
'x-1/2, y-1/2, -z-1/2'
'x, -y, z-1/2'
'-x-1/2, y-1/2, z'

loop_
_atom_site_type_symbol
_atom_site_label
_atom_site_fract_x
_atom_site_fract_y
_atom_site_fract_z
_atom_site_U_iso_or_equiv
_atom_site_adp_type
_atom_site_calc_flag
_atom_site_occupancy
Zn Zn1 0.0000 0.15234(2) 0.2500 0.01734(9) Uani d 1
S S1 -0.07734(3) 0.42233(4) 0.17271(2) 0.02274(11) Uani d 1
O O1 -0.05400(9) 0.29339(12) 0.18073(7) 0.0249(3) Uani d 1
O O2 -0.15306(9) 0.45546(14) 0.21252(9) 0.0374(4) Uani d 1
O O3 -0.06987(11) 0.46565(14) 0.09785(8) 0.0389(4) Uani d 1
O O4 0.00284(9) 0.50125(14) 0.20933(8) 0.0313(3) Uani d 1
N N1 0.11590(9) 0.13279(13) 0.19251(8) 0.0190(3) Uani d 1
N N2 -0.03181(10) 0.01731(13) 0.16421(8) 0.0191(3) Uani d 1
C C1 0.18924(11) 0.18781(16) 0.20877(10) 0.0217(3) Uani d 1
H H1 0.1887 0.2477 0.2458 0.026 Uiso calc 1
C C2 0.26765(11) 0.16206(16) 0.17409(10) 0.0211(4) Uani d 1
C C3 0.26914(11) 0.07603(16) 0.11707(10) 0.0223(4) Uani d 1
C C4 0.19057(11) 0.01752(16) 0.09742(10) 0.0210(3) Uani d 1
C C5 0.18323(13) -0.07255(17) 0.03903(10) 0.0262(4) Uani d 1
H H5 0.2314 -0.0919 0.0109 0.031 Uiso calc 1
C C6 0.10858(13) -0.12971(17) 0.02393(10) 0.0253(4) Uani d 1
H H6 0.1067 -0.1873 -0.0143 0.030 Uiso calc 1
C C7 0.03198(12) -0.10420(16) 0.06522(10) 0.0208(3) Uani d 1
C C8 -0.04694(13) -0.16591(16) 0.05399(10) 0.0226(4) Uani d 1
C C9 -0.11588(12) -0.13397(17) 0.09853(10) 0.0242(4) Uani d 1
C C10 -0.10495(12) -0.04113(16) 0.15199(10) 0.0227(4) Uani d 1
H H10 -0.1521 -0.0192 0.1807 0.027 Uiso calc 1
C C11 0.03636(11) -0.01425(15) 0.12169(9) 0.0186(3) Uani d 1
C C12 0.11614(11) 0.04729(15) 0.13729(9) 0.0182(3) Uani d 1
C C13 0.34554(12) 0.22736(18) 0.20309(11) 0.0265(4) Uani d 1
H H13A 0.3835 0.2454 0.1624 0.040 Uiso calc 1
H H13B 0.3744 0.1758 0.2385 0.040 Uiso calc 1
H H13C 0.3286 0.3026 0.2268 0.040 Uiso calc 1
C C14 0.35083(13) 0.0417(2) 0.07834(12) 0.0320(4) Uani d 1
H H14A 0.3946 0.1000 0.0909 0.048 Uiso calc 1
H H14B 0.3419 0.0420 0.0254 0.048 Uiso calc 1
H H14C 0.3683 -0.0389 0.0940 0.048 Uiso calc 1
C C15 -0.05618(14) -0.26544(18) -0.00342(11) 0.0301(4) Uani d 1
H H15A -0.1114 -0.2593 -0.0266 0.045 Uiso calc 1
H H15B -0.0507 -0.3443 0.0202 0.045 Uiso calc 1
H H15C -0.0123 -0.2564 -0.0405 0.045 Uiso calc 1
C C16 -0.20162(13) -0.1962(2) 0.09203(12) 0.0350(5) Uani d 1
H H16A -0.2241 -0.1837 0.0428 0.052 Uiso calc 1
H H16B -0.2403 -0.1620 0.1280 0.052 Uiso calc 1
H H16C -0.1951 -0.2827 0.1011 0.052 Uiso calc 1

loop_
_atom_site_aniso_label
_atom_site_aniso_U_11
_atom_site_aniso_U_22
_atom_site_aniso_U_33
_atom_site_aniso_U_12
_atom_site_aniso_U_13
_atom_site_aniso_U_23
Zn1 0.01923(15) 0.01694(15) 0.01584(15) 0.000 0.00453(10) 0.000
S1 0.0253(2) 0.0201(2) 0.0228(2) -0.00006(16) -0.00201(17) 0.00241(16)
O1 0.0321(7) 0.0201(6) 0.0225(6) 0.0026(5) 0.0000(5) 0.0021(5)
O2 0.0297(8) 0.0318(8) 0.0506(10) 0.0035(6) 0.0052(7) -0.0070(7)
O3 0.0524(10) 0.0348(8) 0.0294(8) -0.0018(7) -0.0063(7) 0.0121(6)
O4 0.0350(7) 0.0312(7) 0.0276(8) -0.0083(6) -0.0022(6) 0.0049(6)
N1 0.0217(7) 0.0183(7) 0.0170(7) 0.0003(6) 0.0040(6) 0.0000(5)
N2 0.0221(7) 0.0172(7) 0.0179(7) 0.0002(6) 0.0029(6) 0.0003(5)
C1 0.0242(9) 0.0183(8) 0.0226(9) -0.0003(7) 0.0050(7) -0.0015(6)
C2 0.0211(9) 0.0194(8) 0.0228(8) 0.0002(6) 0.0039(7) 0.0037(6)
C3 0.0234(9) 0.0207(8) 0.0226(8) 0.0042(7) 0.0052(7) 0.0037(7)
C4 0.0238(8) 0.0191(8) 0.0200(8) 0.0037(7) 0.0050(7) 0.0011(6)
C5 0.0309(10) 0.0252(9) 0.0226(9) 0.0058(8) 0.0084(7) -0.0039(7)
C6 0.0336(10) 0.0221(9) 0.0203(9) 0.0046(7) 0.0050(7) -0.0044(7)
C7 0.0284(9) 0.0169(8) 0.0170(8) 0.0028(7) 0.0011(7) 0.0014(6)
C8 0.0322(10) 0.0171(8) 0.0185(8) 0.0002(7) -0.0020(7) 0.0006(6)
C9 0.0287(9) 0.0226(9) 0.0212(9) -0.0028(7) -0.0014(7) 0.0000(7)
C10 0.0234(8) 0.0227(8) 0.0220(8) -0.0007(7) 0.0030(7) 0.0013(7)
C11 0.0233(8) 0.0163(8) 0.0161(8) 0.0021(6) 0.0017(6) 0.0015(6)
C12 0.0236(8) 0.0154(7) 0.0156(7) 0.0022(6) 0.0031(6) 0.0026(6)
C13 0.0233(9) 0.0252(9) 0.0310(10) -0.0019(7) 0.0045(7) 0.0011(7)
C14 0.0245(9) 0.0356(11) 0.0357(11) 0.0023(8) 0.0088(8) -0.0079(9)
C15 0.0402(11) 0.0245(9) 0.0257(9) -0.0019(8) -0.0026(8) -0.0061(7)
C16 0.0317(10) 0.0402(12) 0.0330(11) -0.0102(9) 0.0006(9) -0.0098(9)

loop_
_atom_type_symbol
_atom_type_description
_atom_type_scat_dispersion_real
_atom_type_scat_dispersion_imag
_atom_type_scat_source
C C 0.0033 0.0016 'International Tables Vol C Tables 4.2.6.8 and 6.1.1.4'
H H 0.0000 0.0000 'International Tables Vol C Tables 4.2.6.8 and 6.1.1.4'
N N 0.0061 0.0033 'International Tables Vol C Tables 4.2.6.8 and 6.1.1.4'
O O 0.0106 0.0060 'International Tables Vol C Tables 4.2.6.8 and 6.1.1.4'
Zn Zn 0.2839 1.4301 'International Tables Vol C Tables 4.2.6.8 and 6.1.1.4'
S S 0.1246 0.1234 'International Tables Vol C Tables 4.2.6.8 and 6.1.1.4'

loop_
_geom_angle_atom_site_label_1
_geom_angle_atom_site_label_2
_geom_angle_atom_site_label_3
_geom_angle_site_symmetry_1
_geom_angle_site_symmetry_3
_geom_angle
N1 Zn1 N1 . 3 168.35(8)
N1 Zn1 O1 . 3 91.03(5)
N1 Zn1 O1 3 3 97.30(5)
N1 Zn1 O1 . . 97.30(5)
N1 Zn1 O1 3 . 91.03(5)
N1 Zn1 N2 3 3 77.38(6)
O1 Zn1 O1 . 3 88.78(7)
N1 Zn1 N2 . 3 94.71(6)
O1 Zn1 N2 3 3 89.04(5)
O1 Zn1 N2 . 3 167.83(5)
N1 Zn1 N2 . . 77.37(6)
N1 Zn1 N2 3 . 94.71(6)
O1 Zn1 N2 3 . 167.83(5)
O1 Zn1 N2 . . 89.04(5)
N2 Zn1 N2 3 . 95.52(8)
O2 S1 O3 . . 117.05(10)
O2 S1 O1 . . 113.65(9)
O3 S1 O1 . . 112.97(9)
O2 S1 O4 . . 107.31(9)
O3 S1 O4 . . 98.06(9)
O1 S1 O4 . . 105.72(8)
S1 O1 Zn1 . . 147.54(8)
O4 O4 S1 3 . 110.51(12)
C1 N1 C12 . . 117.87(15)
C1 N1 Zn1 . . 126.37(12)
C12 N1 Zn1 . . 115.52(11)
C10 N2 C11 . . 117.58(15)
C10 N2 Zn1 . . 129.41(12)
C11 N2 Zn1 . . 112.86(11)
N1 C1 C2 . . 124.57(16)
N1 C1 H1 . . 117.7
C2 C1 H1 . . 117.7
C3 C2 C1 . . 118.48(17)
C3 C2 C13 . . 124.13(16)
C1 C2 C13 . . 117.36(16)
C2 C3 C4 . . 117.96(16)
C2 C3 C14 . . 121.60(17)
C4 C3 C14 . . 120.41(16)
C12 C4 C3 . . 118.95(16)
C12 C4 C5 . . 117.53(16)
C3 C4 C5 . . 123.52(16)
C6 C5 C4 . . 121.94(17)
C6 C5 H5 . . 119.0
C4 C5 H5 . . 119.0
C5 C6 C7 . . 121.88(17)
C5 C6 H6 . . 119.1
C7 C6 H6 . . 119.1
C11 C7 C8 . . 118.20(16)
C11 C7 C6 . . 117.70(17)
C8 C7 C6 . . 124.08(16)
C9 C8 C7 . . 118.38(16)
C9 C8 C15 . . 120.13(17)
C7 C8 C15 . . 121.49(17)
C8 C9 C10 . . 118.70(17)
C8 C9 C16 . . 122.29(17)
C10 C9 C16 . . 119.01(17)
N2 C10 C9 . . 124.26(17)
N2 C10 H10 . . 117.9
C9 C10 H10 . . 117.9
N2 C11 C7 . . 122.86(16)
N2 C11 C12 . . 116.90(15)
C7 C11 C12 . . 120.23(16)
N1 C12 C4 . . 122.13(16)
N1 C12 C11 . . 117.19(15)
C4 C12 C11 . . 120.67(15)
C2 C13 H13A . . 109.5
C2 C13 H13B . . 109.5
H13A C13 H13B . . 109.5
C2 C13 H13C . . 109.5
H13A C13 H13C . . 109.5
H13B C13 H13C . . 109.5
C3 C14 H14A . . 109.5
C3 C14 H14B . . 109.5
H14A C14 H14B . . 109.5
C3 C14 H14C . . 109.5
H14A C14 H14C . . 109.5
H14B C14 H14C . . 109.5
C8 C15 H15A . . 109.5
C8 C15 H15B . . 109.5
H15A C15 H15B . . 109.5
C8 C15 H15C . . 109.5
H15A C15 H15C . . 109.5
H15B C15 H15C . . 109.5
C9 C16 H16A . . 109.5
C9 C16 H16B . . 109.5
H16A C16 H16B . . 109.5
C9 C16 H16C . . 109.5
H16A C16 H16C . . 109.5
H16B C16 H16C . . 109.5

loop_
_geom_bond_atom_site_label_1
_geom_bond_atom_site_label_2
_geom_bond_site_symmetry_2
_geom_bond_distance
Zn1 N1 . 2.0950(14)
Zn1 N1 3 2.0951(14)
Zn1 O1 3 2.1476(13)
Zn1 O1 . 2.1476(13)
Zn1 N2 3 2.1853(14)
Zn1 N2 . 2.1853(14)
S1 O2 . 1.4281(15)
S1 O3 . 1.4285(15)
S1 O1 . 1.4567(13)
S1 O4 . 1.6548(15)
O4 O4 3 1.462(3)
N1 C1 . 1.325(2)
N1 C12 . 1.359(2)
N2 C10 . 1.326(2)
N2 C11 . 1.354(2)
C1 C2 . 1.402(2)
C1 H1 . 0.9300
C2 C3 . 1.387(3)
C2 C13 . 1.502(3)
C3 C4 . 1.427(3)
C3 C14 . 1.500(2)
C4 C12 . 1.403(2)
C4 C5 . 1.439(2)
C5 C6 . 1.349(3)
C5 H5 . 0.9300
C6 C7 . 1.435(3)
C6 H6 . 0.9300
C7 C11 . 1.410(2)
C7 C8 . 1.418(3)
C8 C9 . 1.385(3)
C8 C15 . 1.502(2)
C9 C10 . 1.404(3)
C9 C16 . 1.506(3)
C10 H10 . 0.9300
C11 C12 . 1.442(2)
C13 H13A . 0.9600
C13 H13B . 0.9600
C13 H13C . 0.9600
C14 H14A . 0.9600
C14 H14B . 0.9600
C14 H14C . 0.9600
C15 H15A . 0.9600
C15 H15B . 0.9600
C15 H15C . 0.9600
C16 H16A . 0.9600
C16 H16B . 0.9600
C16 H16C . 0.9600

loop_
_geom_torsion_atom_site_label_1
_geom_torsion_atom_site_label_2
_geom_torsion_atom_site_label_3
_geom_torsion_atom_site_label_4
_geom_torsion_site_symmetry_4
_geom_torsion
O2 S1 O1 Zn1 . -75.62(18)
O3 S1 O1 Zn1 . 147.93(15)
O4 S1 O1 Zn1 . 41.81(18)
O2 S1 O4 O4 3 43.02(11)
O3 S1 O4 O4 3 164.71(10)
O1 S1 O4 O4 3 -78.59(10)
C12 N1 C1 C2 . -1.5(3)
Zn1 N1 C1 C2 . 172.58(13)
N1 C1 C2 C3 . 2.1(3)
N1 C1 C2 C13 . -176.01(17)
C1 C2 C3 C4 . -0.6(3)
C13 C2 C3 C4 . 177.41(16)
C1 C2 C3 C14 . -178.75(17)
C13 C2 C3 C14 . -0.7(3)
C2 C3 C4 C12 . -1.3(2)
C14 C3 C4 C12 . 176.83(17)
C2 C3 C4 C5 . 179.53(17)
C14 C3 C4 C5 . -2.3(3)
C12 C4 C5 C6 . -1.9(3)
C3 C4 C5 C6 . 177.26(18)
C4 C5 C6 C7 . 0.0(3)
C5 C6 C7 C11 . 1.5(3)
C5 C6 C7 C8 . -176.81(18)
C11 C7 C8 C9 . 0.6(2)
C6 C7 C8 C9 . 178.92(17)
C11 C7 C8 C15 . -178.16(16)
C6 C7 C8 C15 . 0.2(3)
C7 C8 C9 C10 . 0.8(3)
C15 C8 C9 C10 . 179.58(17)
C7 C8 C9 C16 . -178.56(18)
C15 C8 C9 C16 . 0.2(3)
C11 N2 C10 C9 . 0.6(3)
Zn1 N2 C10 C9 . -174.53(13)
C8 C9 C10 N2 . -1.5(3)
C16 C9 C10 N2 . 177.88(18)
C10 N2 C11 C7 . 0.9(2)
Zn1 N2 C11 C7 . 176.86(13)
C10 N2 C11 C12 . -178.04(15)
Zn1 N2 C11 C12 . -2.09(18)
C8 C7 C11 N2 . -1.5(3)
C6 C7 C11 N2 . -179.96(16)
C8 C7 C11 C12 . 177.39(15)
C6 C7 C11 C12 . -1.0(2)
C1 N1 C12 C4 . -0.7(2)
Zn1 N1 C12 C4 . -175.37(13)
C1 N1 C12 C11 . 178.29(15)
Zn1 N1 C12 C11 . 3.58(19)
C3 C4 C12 N1 . 2.1(3)
C5 C4 C12 N1 . -178.75(16)
C3 C4 C12 C11 . -176.87(15)
C5 C4 C12 C11 . 2.3(2)
N2 C11 C12 N1 . -0.9(2)
C7 C11 C12 N1 . -179.87(15)
N2 C11 C12 C4 . 178.08(15)
C7 C11 C12 C4 . -0.9(2)

_cod_database_fobs_code 2241885
